data_1532106
loop_
_publ_author_name
'Rogado, N.'
'Lynn, J.W.'
'Huang, Q.'
'Ramirez, A.P.'
'Huse, D.'
'Cava, R.J.'

_publ_section_title
;
 Ba Ni2 V2 O8 : a two-dimensional honeycomb antiferromagnet
;
_journal_name_full 'Physical Review, Serie 3. B - Condensed Matter (18,1978-)'
_journal_page_first 144443-1
_journal_page_last 144443-7
_journal_volume 65
_journal_year 2002
_chemical_formula_sum 'Ba Ni2 O8 V2'
_chemical_name_systematic 'Ba (Ni2 V2 O8)'
_space_group_IT_number 148
_symmetry_space_group_name_Hall '-R 3'
_symmetry_space_group_name_H-M 'R -3 :H'
_cell_angle_alpha 90
_cell_angle_beta 90
_cell_angle_gamma 120
_cell_formula_units_Z 3
_cell_length_a 5.02899
_cell_length_b 5.02899
_cell_length_c 22.345
_cell_volume 489.410
_citation_journal_id_ASTM PRBMDO
_cod_data_source_file Rogado_PRBMDO_2002_1243.cif
_cod_data_source_block Ba1Ni2O8V2
_cod_original_cell_volume 489.4096
_cod_original_formula_sum 'Ba1 Ni2 O8 V2'
_cod_database_code 1532106

loop_
_symmetry_equiv_pos_as_xyz
x,y,z
-y,x-y,z
-x+y,-x,z
-x,-y,-z
y,-x+y,-z
x-y,x,-z
x+2/3,y+1/3,z+1/3
-y+2/3,x-y+1/3,z+1/3
-x+y+2/3,-x+1/3,z+1/3
-x+2/3,-y+1/3,-z+1/3
y+2/3,-x+y+1/3,-z+1/3
x-y+2/3,x+1/3,-z+1/3
x+1/3,y+2/3,z+2/3
-y+1/3,x-y+2/3,z+2/3
-x+y+1/3,-x+2/3,z+2/3
-x+1/3,-y+2/3,-z+2/3
y+1/3,-x+y+2/3,-z+2/3
x-y+1/3,x+2/3,-z+2/3

loop_
_atom_site_label
_atom_site_type_symbol
_atom_site_fract_x
_atom_site_fract_y
_atom_site_fract_z
_atom_site_occupancy
_atom_site_U_iso_or_equiv
V1 V+5 0 0 0.42458 1 0.0
O1 O-2 0 0 0.34994 1 0.0
Ba1 Ba+2 0 0 0 1 0.0
O2 O-2 0.659 0.0047 0.21965 1 0.0
Ni1 Ni+2 0 0 0.16957 1 0.0
